data_4312850
loop_
_publ_author_name
'Nisha Mathew'
'Balaji R. Jagirdar'
'Anupama Ranganathan'

_publ_section_title
;
 Trans \\rightarrow Cis Isomerization of trans-[(dppm)2Ru(H)(L)][BF4] (L =
 P(OR)3) Complexes: Preparation of cis-[(dppm)2Ru(\h2-H2)(L)][BF4]2
;
_journal_name_full 'Inorganic Chemistry'
_journal_page_first 187
_journal_page_last 197
_journal_paper_doi 10.1021/ic020082n
_journal_volume 42
_journal_year 2003
_chemical_formula_sum 'C59 H62 B F4 O3 P5 Ru'
_chemical_formula_weight 1161.82
_chemical_name_systematic
;
  ?
;
_space_group_IT_number 14
_symmetry_cell_setting monoclinic
_symmetry_space_group_name_Hall '-P 2yn'
_symmetry_space_group_name_H-M 'P 1 21/n 1'
_atom_sites_solution_hydrogens geom
_atom_sites_solution_primary direct
_atom_sites_solution_secondary difmap
_audit_creation_method SHELXL-97
_cell_angle_alpha 90
_cell_angle_beta 92.4970(10)
_cell_angle_gamma 90
_cell_formula_units_Z 4
_cell_length_a 12.5092(3)
_cell_length_b 33.9863(7)
_cell_length_c 12.9395(2)
_cell_measurement_temperature 130(2)
_cell_volume 5495.89(19)
_computing_structure_refinement 'SHELXL-97 (Sheldrick, 1997)'
_diffrn_ambient_temperature 130(2)
_diffrn_measured_fraction_theta_full 0.996
_diffrn_measured_fraction_theta_max 0.996
_diffrn_radiation_monochromator graphite
_diffrn_radiation_source 'fine-focus sealed tube'
_diffrn_radiation_type MoK\a
_diffrn_radiation_wavelength 0.71073
_diffrn_reflns_av_R_equivalents 0.0481
_diffrn_reflns_av_sigmaI/netI 0.0562
_diffrn_reflns_limit_h_max 13
_diffrn_reflns_limit_h_min -13
_diffrn_reflns_limit_k_max 34
_diffrn_reflns_limit_k_min -37
_diffrn_reflns_limit_l_max 14
_diffrn_reflns_limit_l_min -11
_diffrn_reflns_number 22772
_diffrn_reflns_theta_full 23.26
_diffrn_reflns_theta_max 23.26
_diffrn_reflns_theta_min 1.20
_exptl_absorpt_coefficient_mu 0.489
_exptl_crystal_density_diffrn 1.404
_exptl_crystal_density_method 'not measured'
_exptl_crystal_F_000 2400
_refine_diff_density_max 0.628
_refine_diff_density_min -0.418
_refine_diff_density_rms 0.069
_refine_ls_extinction_method none
_refine_ls_goodness_of_fit_ref 1.059
_refine_ls_hydrogen_treatment mixed
_refine_ls_matrix_type full
_refine_ls_number_parameters 658
_refine_ls_number_reflns 7873
_refine_ls_number_restraints 0
_refine_ls_restrained_S_all 1.059
_refine_ls_R_factor_all 0.0516
_refine_ls_R_factor_gt 0.0386
_refine_ls_shift/su_max 0.001
_refine_ls_shift/su_mean 0.000
_refine_ls_structure_factor_coef Fsqd
_refine_ls_weighting_details 'calc w=1/[\s^2^(Fo^2^)+(0.0128P)^2^+7.5042P] where P=(Fo^2^+2Fc^2^)/3'
_refine_ls_weighting_scheme calc
_refine_ls_wR_factor_gt 0.0780
_refine_ls_wR_factor_ref 0.0839
_reflns_number_gt 6633
_reflns_number_total 7873
_reflns_threshold_expression >2sigma(I)
_cod_data_source_file ic020082n_3.cif
_cod_data_source_block cis-[(dppm)2Ru(H)(P(OiPr)3)][BF4](4a)
_cod_database_code 4312850

loop_
_symmetry_equiv_pos_as_xyz
'x, y, z'
'-x+1/2, y+1/2, -z+1/2'
'-x, -y, -z'
'x-1/2, -y-1/2, z-1/2'

loop_
_atom_site_label
_atom_site_type_symbol
_atom_site_fract_x
_atom_site_fract_y
_atom_site_fract_z
_atom_site_U_iso_or_equiv
_atom_site_adp_type
_atom_site_occupancy
_atom_site_symmetry_multiplicity
_atom_site_calc_flag
_atom_site_refinement_flags
_atom_site_disorder_assembly
_atom_site_disorder_group
Ru1 Ru 0.26065(2) 0.131346(8) 0.80929(2) 0.01416(9) Uani 1 1 d . . .
P5 P 0.19567(7) 0.06833(3) 0.79986(7) 0.0188(2) Uani 1 1 d . . .
P1 P 0.26400(7) 0.20184(2) 0.79351(7) 0.0164(2) Uani 1 1 d . . .
P4 P 0.44513(7) 0.10943(3) 0.82578(7) 0.0210(2) Uani 1 1 d . . .
P2 P 0.21104(7) 0.14731(3) 0.63735(7) 0.0167(2) Uani 1 1 d . . .
P3 P 0.31433(7) 0.12437(2) 0.98368(7) 0.0170(2) Uani 1 1 d . . .
O1 O 0.2494(2) 0.03701(7) 0.87882(18) 0.0253(6) Uani 1 1 d . B .
O2 O 0.07340(19) 0.05897(7) 0.82364(19) 0.0267(6) Uani 1 1 d . . .
F4 F 0.8062(2) 0.09271(9) 1.2337(2) 0.0672(8) Uani 1 1 d . . .
O3 O 0.2114(2) 0.05121(7) 0.68634(18) 0.0275(6) Uani 1 1 d . . .
C28 C 0.2027(5) 0.06510(13) 1.2345(3) 0.0518(13) Uani 1 1 d . . .
H28 H 0.2307 0.0505 1.2902 0.062 Uiso 1 1 calc R . .
F1 F 0.6362(2) 0.09270(7) 1.1637(2) 0.0645(9) Uani 1 1 d . . .
C42 C 0.6038(4) 0.0078(2) 0.6479(5) 0.075(2) Uani 1 1 d . . .
H42 H 0.6331 -0.0125 0.6100 0.091 Uiso 1 1 calc R . .
C26 C 0.2294(3) 0.10147(10) 1.0775(3) 0.0235(8) Uani 1 1 d . . .
F2 F 0.6856(3) 0.13291(13) 1.2922(3) 0.1208(16) Uani 1 1 d . . .
C43 C 0.5382(4) -0.00074(16) 0.7285(5) 0.0691(18) Uani 1 1 d . . .
H43 H 0.5248 -0.0268 0.7455 0.083 Uiso 1 1 calc R . .
F3 F 0.7442(4) 0.14299(14) 1.1378(4) 0.147(2) Uani 1 1 d . . .
C32 C 0.3654(3) 0.16630(10) 1.0601(2) 0.0176(8) Uani 1 1 d . . .
C15 C -0.0107(3) 0.15936(10) 0.6267(3) 0.0248(9) Uani 1 1 d . . .
H15 H 0.0020 0.1741 0.6864 0.030 Uiso 1 1 calc R . .
C37 C 0.2954(3) 0.19694(10) 1.0789(3) 0.0243(8) Uani 1 1 d . . .
H37 H 0.2243 0.1953 1.0552 0.029 Uiso 1 1 calc R . .
C51 C 0.2051(5) 0.00594(16) 0.9403(5) 0.088(2) Uani 1 1 d . . .
H51 H 0.1922 -0.0140 0.8865 0.105 Uiso 1 1 calc R A 1
C34 C 0.5050(3) 0.20180(11) 1.1555(3) 0.0252(9) Uani 1 1 d . . .
H34 H 0.5752 0.2031 1.1820 0.030 Uiso 1 1 calc R . .
C33 C 0.4704(3) 0.16904(10) 1.0999(3) 0.0219(8) Uani 1 1 d . . .
H33 H 0.5180 0.1486 1.0891 0.026 Uiso 1 1 calc R . .
C1 C 0.1625(3) 0.23076(10) 0.8619(3) 0.0187(8) Uani 1 1 d . . .
C8 C 0.4464(3) 0.23943(11) 0.8816(3) 0.0281(9) Uani 1 1 d . . .
H8 H 0.4437 0.2203 0.9330 0.034 Uiso 1 1 calc R . .
C19 C 0.0531(3) 0.11893(10) 0.4907(3) 0.0254(9) Uani 1 1 d . . .
H19 H 0.1086 0.1064 0.4582 0.030 Uiso 1 1 calc R . .
C31 C 0.1198(3) 0.10818(11) 1.0686(3) 0.0329(10) Uani 1 1 d . . .
H31 H 0.0913 0.1223 1.0123 0.040 Uiso 1 1 calc R . .
C14 C 0.0747(3) 0.14111(10) 0.5800(3) 0.0191(8) Uani 1 1 d . . .
C17 C -0.1344(3) 0.13385(12) 0.4971(3) 0.0371(10) Uani 1 1 d . . .
H17 H -0.2039 0.1314 0.4692 0.045 Uiso 1 1 calc R . .
C20 C 0.2945(3) 0.13729(10) 0.5275(3) 0.0227(8) Uani 1 1 d . . .
C38 C 0.4320(3) 0.09320(10) 0.9616(3) 0.0222(8) Uani 1 1 d . . .
H38A H 0.4168 0.0653 0.9674 0.027 Uiso 1 1 calc R . .
H38B H 0.4937 0.1001 1.0060 0.027 Uiso 1 1 calc R . .
C45 C 0.5530(3) 0.14548(11) 0.8272(3) 0.0253(9) Uani 1 1 d . . .
C3 C -0.0026(3) 0.23328(12) 0.9542(3) 0.0304(9) Uani 1 1 d . . .
H3 H -0.0627 0.2206 0.9780 0.037 Uiso 1 1 calc R . .
C27 C 0.2705(4) 0.07977(12) 1.1614(3) 0.0376(10) Uani 1 1 d . . .
H27 H 0.3437 0.0751 1.1685 0.045 Uiso 1 1 calc R . .
C7 C 0.3737(3) 0.23808(10) 0.7966(3) 0.0212(8) Uani 1 1 d . . .
C36 C 0.3309(3) 0.22995(11) 1.1326(3) 0.0345(10) Uani 1 1 d . . .
H36 H 0.2841 0.2507 1.1428 0.041 Uiso 1 1 calc R . .
C22 C 0.3535(4) 0.15324(13) 0.3573(3) 0.0391(11) Uani 1 1 d . . .
H22 H 0.3481 0.1689 0.2983 0.047 Uiso 1 1 calc R . .
C21 C 0.2882(3) 0.16044(12) 0.4389(3) 0.0305(9) Uani 1 1 d . . .
H21 H 0.2395 0.1811 0.4343 0.037 Uiso 1 1 calc R . .
C10 C 0.5283(4) 0.29736(12) 0.8141(3) 0.0404(11) Uani 1 1 d . . .
H10 H 0.5805 0.3168 0.8193 0.048 Uiso 1 1 calc R . .
C35 C 0.4359(3) 0.23231(11) 1.1715(3) 0.0318(10) Uani 1 1 d . . .
H35 H 0.4592 0.2544 1.2082 0.038 Uiso 1 1 calc R . .
C12 C 0.3802(3) 0.26727(10) 0.7216(3) 0.0280(9) Uani 1 1 d . . .
H12 H 0.3324 0.2670 0.6645 0.034 Uiso 1 1 calc R . .
C4 C 0.0128(3) 0.27308(12) 0.9733(3) 0.0333(10) Uani 1 1 d . . .
H4 H -0.0359 0.2870 1.0114 0.040 Uiso 1 1 calc R . .
C6 C 0.1752(3) 0.27100(10) 0.8808(3) 0.0268(9) Uani 1 1 d . . .
H6 H 0.2343 0.2841 0.8564 0.032 Uiso 1 1 calc R . .
C54 C -0.0209(3) 0.07409(11) 0.7659(3) 0.0304(9) Uani 1 1 d . . .
H54 H 0.0013 0.0888 0.7053 0.037 Uiso 1 1 calc R . .
C18 C -0.0511(3) 0.11551(12) 0.4502(3) 0.0348(10) Uani 1 1 d . . .
H18 H -0.0648 0.1007 0.3908 0.042 Uiso 1 1 calc R . .
C46 C 0.6371(3) 0.14601(12) 0.9018(3) 0.0281(9) Uani 1 1 d . . .
H46 H 0.6387 0.1277 0.9553 0.034 Uiso 1 1 calc R . .
C57 C 0.1817(3) 0.01206(10) 0.6466(3) 0.0300(9) Uani 1 1 d . . .
H57 H 0.1271 0.0005 0.6894 0.036 Uiso 1 1 calc R . .
C11 C 0.4561(3) 0.29668(12) 0.7302(3) 0.0369(10) Uani 1 1 d . . .
H11 H 0.4587 0.3160 0.6796 0.044 Uiso 1 1 calc R . .
C58 C 0.2789(4) -0.01411(12) 0.6483(3) 0.0442(11) Uani 1 1 d . . .
H58A H 0.3054 -0.0177 0.7184 0.066 Uiso 1 1 calc R . .
H58B H 0.3334 -0.0021 0.6088 0.066 Uiso 1 1 calc R . .
H58C H 0.2600 -0.0392 0.6187 0.066 Uiso 1 1 calc R . .
C24 C 0.4327(3) 0.09908(13) 0.4505(3) 0.0371(10) Uani 1 1 d . . .
H24 H 0.4814 0.0784 0.4545 0.045 Uiso 1 1 calc R . .
C2 C 0.0718(3) 0.21227(11) 0.8992(3) 0.0239(8) Uani 1 1 d . . .
H2 H 0.0611 0.1856 0.8871 0.029 Uiso 1 1 calc R . .
C9 C 0.5226(3) 0.26905(12) 0.8899(3) 0.0386(11) Uani 1 1 d . . .
H9 H 0.5702 0.2698 0.9472 0.046 Uiso 1 1 calc R . .
C39 C 0.5125(3) 0.06857(12) 0.7604(3) 0.0335(10) Uani 1 1 d . . .
C25 C 0.3663(3) 0.10601(11) 0.5321(3) 0.0266(9) Uani 1 1 d . . .
H25 H 0.3700 0.0897 0.5899 0.032 Uiso 1 1 calc R . .
C13 C 0.2187(3) 0.20132(10) 0.6553(3) 0.0218(8) Uani 1 1 d . . .
H13A H 0.1496 0.2139 0.6438 0.026 Uiso 1 1 calc R . .
H13B H 0.2705 0.2134 0.6114 0.026 Uiso 1 1 calc R . .
C50 C 0.5541(3) 0.17280(12) 0.7463(3) 0.0324(10) Uani 1 1 d . . .
H50 H 0.4986 0.1729 0.6961 0.039 Uiso 1 1 calc R . .
C48 C 0.7183(3) 0.20050(14) 0.8162(3) 0.0432(11) Uani 1 1 d . . .
H48 H 0.7728 0.2190 0.8133 0.052 Uiso 1 1 calc R . .
C23 C 0.4267(3) 0.12269(14) 0.3637(3) 0.0415(11) Uani 1 1 d . . .
H23 H 0.4717 0.1181 0.3096 0.050 Uiso 1 1 calc R . .
C30 C 0.0520(4) 0.09410(12) 1.1426(4) 0.0455(12) Uani 1 1 d . . .
H30 H -0.0210 0.0994 1.1372 0.055 Uiso 1 1 calc R . .
C29 C 0.0951(5) 0.07199(13) 1.2248(3) 0.0514(14) Uani 1 1 d . . .
H29 H 0.0503 0.0618 1.2736 0.062 Uiso 1 1 calc R . .
C40 C 0.5809(3) 0.07630(15) 0.6799(3) 0.0484(13) Uani 1 1 d . . .
H40 H 0.5969 0.1022 0.6636 0.058 Uiso 1 1 calc R . .
C16 C -0.1145(3) 0.15577(11) 0.5852(3) 0.0336(10) Uani 1 1 d . . .
H16 H -0.1706 0.1682 0.6171 0.040 Uiso 1 1 calc R . .
C47 C 0.7181(3) 0.17355(13) 0.8967(3) 0.0352(10) Uani 1 1 d . . .
H47 H 0.7729 0.1740 0.9477 0.042 Uiso 1 1 calc R . .
C56 C -0.0811(3) 0.10095(12) 0.8352(3) 0.0422(11) Uani 1 1 d . . .
H56A H -0.0364 0.1228 0.8555 0.063 Uiso 1 1 calc R . .
H56B H -0.1009 0.0867 0.8956 0.063 Uiso 1 1 calc R . .
H56C H -0.1443 0.1105 0.7986 0.063 Uiso 1 1 calc R . .
C49 C 0.6363(3) 0.19969(14) 0.7399(3) 0.0415(11) Uani 1 1 d . . .
H49 H 0.6370 0.2172 0.6847 0.050 Uiso 1 1 calc R . .
C55 C -0.0883(3) 0.03886(14) 0.7311(4) 0.0485(12) Uani 1 1 d . . .
H55A H -0.0477 0.0225 0.6869 0.073 Uiso 1 1 calc R . .
H55B H -0.1518 0.0479 0.6939 0.073 Uiso 1 1 calc R . .
H55C H -0.1080 0.0240 0.7905 0.073 Uiso 1 1 calc R . .
C5 C 0.1004(3) 0.29178(11) 0.9356(3) 0.0330(10) Uani 1 1 d . . .
H5 H 0.1098 0.3186 0.9469 0.040 Uiso 1 1 calc R . .
C59 C 0.1360(4) 0.01840(12) 0.5381(3) 0.0384(11) Uani 1 1 d . . .
H59A H 0.0738 0.0349 0.5400 0.058 Uiso 1 1 calc R . .
H59B H 0.1164 -0.0065 0.5079 0.058 Uiso 1 1 calc R . .
H59C H 0.1886 0.0309 0.4973 0.058 Uiso 1 1 calc R . .
C44 C 0.4919(4) 0.02945(13) 0.7845(4) 0.0470(12) Uani 1 1 d . . .
H44 H 0.4472 0.0234 0.8379 0.056 Uiso 1 1 calc R . .
B1 B 0.7185(4) 0.11522(15) 1.2065(4) 0.0377(12) Uani 1 1 d . . .
C41 C 0.6253(4) 0.04614(19) 0.6243(4) 0.0673(18) Uani 1 1 d . . .
H41 H 0.6698 0.0519 0.5707 0.081 Uiso 1 1 calc R . .
C53 C 0.3030(5) -0.01246(18) 0.9985(6) 0.110(3) Uani 1 1 d . B .
H53A H 0.2801 -0.0339 1.0406 0.165 Uiso 1 1 calc R . .
H53B H 0.3377 0.0071 1.0417 0.165 Uiso 1 1 calc R . .
H53C H 0.3522 -0.0221 0.9495 0.165 Uiso 1 1 calc R . .
C52 C 0.1233(9) 0.0020(3) 0.9882(9) 0.050(4) Uiso 0.441(12) 1 d P B 1
C52' C 0.1252(6) -0.0217(2) 0.9048(6) 0.041(3) Uiso 0.559(12) 1 d P B 2

loop_
_atom_site_aniso_label
_atom_site_aniso_U_11
_atom_site_aniso_U_22
_atom_site_aniso_U_33
_atom_site_aniso_U_23
_atom_site_aniso_U_13
_atom_site_aniso_U_12
Ru1 0.01471(15) 0.01423(14) 0.01347(15) -0.00077(11) -0.00002(10) -0.00007(12)
P5 0.0229(5) 0.0160(5) 0.0171(5) -0.0010(4) -0.0018(4) -0.0012(4)
P1 0.0182(5) 0.0159(4) 0.0152(5) -0.0003(4) 0.0006(4) -0.0017(4)
P4 0.0183(5) 0.0259(5) 0.0187(5) -0.0070(4) -0.0016(4) 0.0061(4)
P2 0.0187(5) 0.0174(5) 0.0139(5) -0.0005(4) 0.0003(4) -0.0023(4)
P3 0.0194(5) 0.0165(5) 0.0149(5) -0.0006(4) -0.0006(4) -0.0004(4)
O1 0.0320(15) 0.0175(13) 0.0262(14) 0.0051(11) -0.0015(11) 0.0026(11)
O2 0.0229(14) 0.0256(14) 0.0312(15) 0.0096(11) -0.0039(11) -0.0069(11)
F4 0.0378(16) 0.081(2) 0.081(2) 0.0017(17) -0.0122(14) 0.0192(15)
O3 0.0397(17) 0.0222(13) 0.0206(14) -0.0052(11) 0.0005(12) -0.0103(11)
C28 0.088(4) 0.044(3) 0.023(2) 0.010(2) 0.006(2) -0.012(3)
F1 0.0562(18) 0.0462(16) 0.088(2) -0.0148(15) -0.0394(16) -0.0004(13)
C42 0.042(3) 0.096(5) 0.087(5) -0.067(4) -0.017(3) 0.037(3)
C26 0.033(2) 0.0200(19) 0.0177(19) -0.0034(16) 0.0019(16) -0.0079(16)
F2 0.078(3) 0.172(4) 0.111(3) -0.095(3) -0.017(2) 0.038(3)
C43 0.054(4) 0.057(3) 0.094(5) -0.041(3) -0.028(3) 0.032(3)
F3 0.135(4) 0.169(4) 0.131(4) 0.102(3) -0.075(3) -0.081(3)
C32 0.025(2) 0.0179(18) 0.0105(17) 0.0015(14) 0.0016(14) -0.0011(15)
C15 0.025(2) 0.026(2) 0.023(2) -0.0028(16) -0.0025(16) 0.0004(16)
C37 0.025(2) 0.026(2) 0.022(2) -0.0031(16) -0.0040(16) 0.0023(16)
C51 0.077(4) 0.067(4) 0.115(5) 0.072(4) -0.060(4) -0.041(3)
C34 0.025(2) 0.029(2) 0.022(2) -0.0022(17) 0.0000(16) -0.0085(17)
C33 0.024(2) 0.025(2) 0.0174(19) -0.0010(16) 0.0009(15) 0.0025(16)
C1 0.021(2) 0.0192(19) 0.0162(18) 0.0005(15) -0.0024(15) 0.0046(15)
C8 0.034(2) 0.031(2) 0.019(2) 0.0013(17) 0.0009(17) -0.0149(18)
C19 0.026(2) 0.027(2) 0.024(2) -0.0020(16) 0.0002(16) 0.0001(16)
C31 0.041(3) 0.025(2) 0.034(2) 0.0050(18) 0.0127(19) -0.0009(19)
C14 0.020(2) 0.0184(19) 0.0191(19) 0.0048(15) -0.0027(15) -0.0006(15)
C17 0.019(2) 0.046(3) 0.046(3) 0.002(2) -0.0119(19) 0.0006(19)
C20 0.021(2) 0.031(2) 0.0160(19) -0.0041(16) 0.0008(15) -0.0107(17)
C38 0.026(2) 0.0189(19) 0.021(2) -0.0023(15) -0.0058(16) 0.0008(16)
C45 0.016(2) 0.038(2) 0.023(2) -0.0098(18) 0.0028(16) 0.0041(16)
C3 0.022(2) 0.039(2) 0.031(2) -0.0049(19) 0.0031(17) 0.0041(18)
C27 0.048(3) 0.040(2) 0.023(2) 0.0042(19) -0.0045(19) -0.007(2)
C7 0.023(2) 0.0196(19) 0.021(2) -0.0042(16) 0.0038(16) -0.0029(15)
C36 0.037(3) 0.028(2) 0.038(2) -0.0129(19) -0.002(2) 0.0090(18)
C22 0.050(3) 0.046(3) 0.022(2) -0.0012(19) 0.013(2) -0.021(2)
C21 0.035(2) 0.035(2) 0.021(2) -0.0002(18) 0.0021(17) -0.0083(18)
C10 0.047(3) 0.038(2) 0.037(3) -0.006(2) 0.007(2) -0.024(2)
C35 0.043(3) 0.026(2) 0.027(2) -0.0073(17) -0.0028(19) -0.0052(19)
C12 0.034(2) 0.028(2) 0.021(2) 0.0023(17) -0.0024(17) -0.0074(18)
C4 0.032(2) 0.039(2) 0.029(2) -0.0081(19) -0.0006(18) 0.014(2)
C6 0.030(2) 0.024(2) 0.026(2) 0.0009(17) 0.0033(17) 0.0002(17)
C54 0.022(2) 0.036(2) 0.033(2) 0.0146(19) -0.0015(17) -0.0050(18)
C18 0.031(2) 0.043(2) 0.030(2) -0.0084(19) -0.0099(18) -0.0043(19)
C46 0.020(2) 0.040(2) 0.024(2) -0.0041(18) 0.0007(16) 0.0016(18)
C57 0.043(3) 0.021(2) 0.025(2) -0.0079(17) -0.0016(18) -0.0086(18)
C11 0.050(3) 0.031(2) 0.030(2) 0.0040(19) 0.005(2) -0.015(2)
C58 0.059(3) 0.035(2) 0.037(3) -0.010(2) -0.007(2) 0.008(2)
C24 0.027(2) 0.051(3) 0.034(2) -0.020(2) 0.0032(19) -0.001(2)
C2 0.021(2) 0.026(2) 0.025(2) -0.0021(16) 0.0005(16) 0.0017(16)
C9 0.038(3) 0.051(3) 0.026(2) -0.003(2) -0.0058(19) -0.022(2)
C39 0.020(2) 0.044(3) 0.035(2) -0.023(2) -0.0118(18) 0.0166(19)
C25 0.024(2) 0.034(2) 0.022(2) -0.0058(17) -0.0006(16) -0.0040(17)
C13 0.026(2) 0.0230(19) 0.0165(19) 0.0013(15) -0.0002(15) -0.0034(16)
C50 0.021(2) 0.057(3) 0.020(2) 0.002(2) 0.0014(16) -0.0020(19)
C48 0.023(2) 0.073(3) 0.034(3) 0.003(2) 0.0046(19) -0.017(2)
C23 0.037(3) 0.061(3) 0.027(2) -0.019(2) 0.0150(19) -0.020(2)
C30 0.048(3) 0.033(2) 0.057(3) -0.001(2) 0.029(2) -0.009(2)
C29 0.091(4) 0.031(3) 0.035(3) -0.006(2) 0.035(3) -0.018(3)
C40 0.030(3) 0.075(3) 0.040(3) -0.033(2) -0.002(2) 0.015(2)
C16 0.025(2) 0.037(2) 0.039(2) -0.002(2) 0.0017(18) 0.0088(18)
C47 0.019(2) 0.063(3) 0.023(2) -0.006(2) -0.0022(16) -0.004(2)
C56 0.030(3) 0.042(3) 0.055(3) 0.006(2) 0.004(2) -0.001(2)
C49 0.026(2) 0.069(3) 0.030(2) 0.010(2) 0.0054(19) -0.010(2)
C55 0.030(3) 0.063(3) 0.052(3) -0.008(2) -0.004(2) -0.012(2)
C5 0.040(3) 0.023(2) 0.036(2) -0.0073(18) 0.0013(19) 0.0073(19)
C59 0.051(3) 0.034(2) 0.029(2) -0.0126(19) -0.007(2) -0.004(2)
C44 0.039(3) 0.043(3) 0.058(3) -0.023(2) -0.015(2) 0.022(2)
B1 0.041(3) 0.037(3) 0.034(3) 0.000(2) -0.007(2) 0.008(2)
C41 0.032(3) 0.107(5) 0.063(4) -0.056(4) -0.002(2) 0.020(3)
C53 0.094(5) 0.082(4) 0.148(6) 0.092(5) -0.060(5) -0.039(4)

loop_
_atom_type_symbol
_atom_type_description
_atom_type_scat_dispersion_real
_atom_type_scat_dispersion_imag
_atom_type_scat_source
C C 0.0033 0.0016 'International Tables Vol C Tables 4.2.6.8 and 6.1.1.4'
H H 0.0000 0.0000 'International Tables Vol C Tables 4.2.6.8 and 6.1.1.4'
B B 0.0013 0.0007 'International Tables Vol C Tables 4.2.6.8 and 6.1.1.4'
F F 0.0171 0.0103 'International Tables Vol C Tables 4.2.6.8 and 6.1.1.4'
O O 0.0106 0.0060 'International Tables Vol C Tables 4.2.6.8 and 6.1.1.4'
P P 0.1023 0.0942 'International Tables Vol C Tables 4.2.6.8 and 6.1.1.4'
Ru Ru -1.2594 0.8363 'International Tables Vol C Tables 4.2.6.8 and 6.1.1.4'

loop_
_geom_angle_atom_site_label_1
_geom_angle_atom_site_label_2
_geom_angle_atom_site_label_3
_geom_angle
_geom_angle_site_symmetry_1
_geom_angle_site_symmetry_3
_geom_angle_publ_flag
P5 Ru1 P3 92.51(3) . . ?
P5 Ru1 P2 94.95(3) . . ?
P3 Ru1 P2 172.38(3) . . ?
P5 Ru1 P1 159.03(3) . . ?
P3 Ru1 P1 100.18(3) . . ?
P2 Ru1 P1 72.23(3) . . ?
P5 Ru1 P4 92.97(3) . . ?
P3 Ru1 P4 69.64(3) . . ?
P2 Ru1 P4 111.43(3) . . ?
P1 Ru1 P4 107.04(3) . . ?
O3 P5 O1 106.17(13) . . ?
O3 P5 O2 105.07(13) . . ?
O1 P5 O2 97.05(13) . . ?
O3 P5 Ru1 109.38(10) . . ?
O1 P5 Ru1 116.64(10) . . ?
O2 P5 Ru1 120.92(10) . . ?
C7 P1 C13 102.94(16) . . ?
C7 P1 C1 99.16(15) . . ?
C13 P1 C1 106.17(16) . . ?
C7 P1 Ru1 132.83(12) . . ?
C13 P1 Ru1 93.77(11) . . ?
C1 P1 Ru1 118.13(11) . . ?
C45 P4 C39 99.09(18) . . ?
C45 P4 C38 106.60(16) . . ?
C39 P4 C38 105.74(18) . . ?
C45 P4 Ru1 119.72(12) . . ?
C39 P4 Ru1 129.89(12) . . ?
C38 P4 Ru1 92.95(11) . . ?
C20 P2 C14 102.40(16) . . ?
C20 P2 C13 104.70(16) . . ?
C14 P2 C13 101.92(15) . . ?
C20 P2 Ru1 123.82(12) . . ?
C14 P2 Ru1 123.87(11) . . ?
C13 P2 Ru1 95.72(11) . . ?
C26 P3 C32 99.90(15) . . ?
C26 P3 C38 110.50(17) . . ?
C32 P3 C38 105.55(16) . . ?
C26 P3 Ru1 122.34(12) . . ?
C32 P3 Ru1 121.39(11) . . ?
C38 P3 Ru1 96.08(11) . . ?
C51 O1 P5 132.5(3) . . ?
C54 O2 P5 126.0(2) . . ?
C57 O3 P5 127.7(2) . . ?
C29 C28 C27 120.3(4) . . ?
C41 C42 C43 119.7(5) . . ?
C31 C26 C27 118.8(4) . . ?
C31 C26 P3 118.4(3) . . ?
C27 C26 P3 122.6(3) . . ?
C42 C43 C44 120.6(6) . . ?
C37 C32 C33 118.4(3) . . ?
C37 C32 P3 118.0(3) . . ?
C33 C32 P3 123.5(3) . . ?
C16 C15 C14 121.0(3) . . ?
C36 C37 C32 120.4(3) . . ?
C52 C51 C52' 60.3(6) . . ?
C52 C51 O1 134.9(8) . . ?
C52' C51 O1 125.5(5) . . ?
C52 C51 C53 111.8(7) . . ?
C52' C51 C53 114.8(5) . . ?
O1 C51 C53 104.4(4) . . ?
C35 C34 C33 120.1(3) . . ?
C34 C33 C32 121.0(3) . . ?
C6 C1 C2 117.8(3) . . ?
C6 C1 P1 121.7(3) . . ?
C2 C1 P1 120.4(3) . . ?
C9 C8 C7 120.4(4) . . ?
C18 C19 C14 120.2(4) . . ?
C26 C31 C30 121.0(4) . . ?
C15 C14 C19 118.2(3) . . ?
C15 C14 P2 119.2(3) . . ?
C19 C14 P2 122.6(3) . . ?
C16 C17 C18 119.8(4) . . ?
C21 C20 C25 118.7(3) . . ?
C21 C20 P2 121.4(3) . . ?
C25 C20 P2 119.9(3) . . ?
P3 C38 P4 94.60(16) . . ?
C46 C45 C50 118.4(4) . . ?
C46 C45 P4 123.5(3) . . ?
C50 C45 P4 118.0(3) . . ?
C4 C3 C2 120.0(4) . . ?
C28 C27 C26 120.3(4) . . ?
C12 C7 C8 118.0(3) . . ?
C12 C7 P1 121.8(3) . . ?
C8 C7 P1 119.8(3) . . ?
C37 C36 C35 120.5(4) . . ?
C21 C22 C23 119.9(4) . . ?
C22 C21 C20 121.0(4) . . ?
C9 C10 C11 119.7(4) . . ?
C34 C35 C36 119.6(3) . . ?
C11 C12 C7 121.3(4) . . ?
C5 C4 C3 119.6(4) . . ?
C5 C6 C1 120.8(4) . . ?
O2 C54 C56 108.8(3) . . ?
O2 C54 C55 107.4(3) . . ?
C56 C54 C55 111.7(3) . . ?
C17 C18 C19 120.8(4) . . ?
C47 C46 C45 120.5(4) . . ?
O3 C57 C58 109.7(3) . . ?
O3 C57 C59 106.1(3) . . ?
C58 C57 C59 111.7(3) . . ?
C12 C11 C10 120.0(4) . . ?
C23 C24 C25 120.4(4) . . ?
C3 C2 C1 121.0(3) . . ?
C10 C9 C8 120.5(4) . . ?
C44 C39 C40 118.0(4) . . ?
C44 C39 P4 121.5(3) . . ?
C40 C39 P4 120.3(3) . . ?
C20 C25 C24 120.2(4) . . ?
P2 C13 P1 98.23(16) . . ?
C49 C50 C45 121.0(4) . . ?
C47 C48 C49 119.6(4) . . ?
C24 C23 C22 119.8(4) . . ?
C29 C30 C31 118.9(5) . . ?
C28 C29 C30 120.7(4) . . ?
C41 C40 C39 121.3(5) . . ?
C17 C16 C15 120.0(4) . . ?
C46 C47 C48 120.5(4) . . ?
C50 C49 C48 119.9(4) . . ?
C4 C5 C6 120.7(4) . . ?
C39 C44 C43 120.1(5) . . ?
F2 B1 F3 108.8(5) . . ?
F2 B1 F4 108.0(4) . . ?
F3 B1 F4 110.4(5) . . ?
F2 B1 F1 109.3(4) . . ?
F3 B1 F1 108.7(4) . . ?
F4 B1 F1 111.6(4) . . ?
C42 C41 C40 120.3(6) . . ?

loop_
_geom_bond_atom_site_label_1
_geom_bond_atom_site_label_2
_geom_bond_distance
_geom_bond_site_symmetry_2
_geom_bond_publ_flag
Ru1 P5 2.2924(9) . ?
Ru1 P3 2.3380(9) . ?
Ru1 P2 2.3466(9) . ?
Ru1 P1 2.4048(9) . ?
Ru1 P4 2.4252(9) . ?
P5 O3 1.600(2) . ?
P5 O1 1.602(2) . ?
P5 O2 1.605(3) . ?
P1 C7 1.843(4) . ?
P1 C13 1.853(3) . ?
P1 C1 1.860(3) . ?
P4 C45 1.822(4) . ?
P4 C39 1.848(4) . ?
P4 C38 1.856(4) . ?
P2 C20 1.832(4) . ?
P2 C14 1.842(3) . ?
P2 C13 1.852(3) . ?
P3 C26 1.822(4) . ?
P3 C32 1.834(3) . ?
P3 C38 1.846(4) . ?
O1 C51 1.447(5) . ?
O2 C54 1.462(4) . ?
F4 B1 1.371(5) . ?
O3 C57 1.469(4) . ?
C28 C29 1.366(7) . ?
C28 C27 1.390(6) . ?
F1 B1 1.379(6) . ?
C42 C41 1.367(8) . ?
C42 C43 1.386(9) . ?
C26 C31 1.390(5) . ?
C26 C27 1.391(5) . ?
F2 B1 1.342(6) . ?
C43 C44 1.397(6) . ?
F3 B1 1.345(6) . ?
C32 C37 1.389(5) . ?
C32 C33 1.394(5) . ?
C15 C16 1.388(5) . ?
C15 C14 1.396(5) . ?
C37 C36 1.384(5) . ?
C51 C52 1.226(12) . ?
C51 C52' 1.434(9) . ?
C51 C53 1.542(7) . ?
C34 C35 1.372(5) . ?
C34 C33 1.385(5) . ?
C1 C6 1.397(5) . ?
C1 C2 1.401(5) . ?
C8 C9 1.388(5) . ?
C8 C7 1.397(5) . ?
C19 C18 1.388(5) . ?
C19 C14 1.397(5) . ?
C31 C30 1.392(6) . ?
C17 C16 1.377(6) . ?
C17 C18 1.377(6) . ?
C20 C21 1.389(5) . ?
C20 C25 1.391(5) . ?
C45 C46 1.397(5) . ?
C45 C50 1.399(5) . ?
C3 C4 1.387(6) . ?
C3 C2 1.393(5) . ?
C7 C12 1.392(5) . ?
C36 C35 1.388(6) . ?
C22 C21 1.384(6) . ?
C22 C23 1.384(6) . ?
C10 C9 1.378(6) . ?
C10 C11 1.381(6) . ?
C12 C11 1.381(5) . ?
C4 C5 1.375(6) . ?
C6 C5 1.391(5) . ?
C54 C56 1.504(6) . ?
C54 C55 1.522(6) . ?
C46 C47 1.383(5) . ?
C57 C58 1.506(6) . ?
C57 C59 1.509(5) . ?
C24 C23 1.379(6) . ?
C24 C25 1.392(5) . ?
C39 C44 1.392(6) . ?
C39 C40 1.402(6) . ?
C50 C49 1.382(6) . ?
C48 C47 1.386(6) . ?
C48 C49 1.393(6) . ?
C30 C29 1.391(7) . ?
C40 C41 1.382(6) . ?
